data_7239736
loop_
_publ_author_name
'Xiao, Zufeng'
'Yang, Weiping'
'Luo, Jia'
'Guo, Rong'
'Zeng, Rong'
'Ji, Lingbo'
'Li, Wei'
'Wang, Wei'

_publ_section_title
;
 Weak intermolecular interaction directed assembly of calix[4]arene
 derivatives
;
_journal_issue 46
_journal_name_full CrystEngComm
_journal_page_first 7114
_journal_paper_doi 10.1039/C9CE01286A
_journal_volume 21
_journal_year 2019
_chemical_formula_sum 'C42 H48 O6'
_chemical_formula_weight 648.80
_space_group_crystal_system orthorhombic
_space_group_IT_number 20
_space_group_name_Hall 'C 2c 2'
_space_group_name_H-M_alt 'C 2 2 21'
_atom_sites_solution_hydrogens geom
_audit_creation_method SHELXL-2018/3
_audit_update_record
;
2019-10-03 deposited with the CCDC.	2019-10-25 downloaded from the CCDC.
;
_cell_angle_alpha 90
_cell_angle_beta 90
_cell_angle_gamma 90
_cell_formula_units_Z 4
_cell_length_a 16.135(3)
_cell_length_b 11.499(4)
_cell_length_c 19.456(5)
_cell_measurement_reflns_used 3730
_cell_measurement_temperature 273(2)
_cell_measurement_theta_max 21.51
_cell_measurement_theta_min 2.41
_cell_volume 3609.8(17)
_computing_cell_refinement 'Bruker SAINT'
_computing_data_collection 'Bruker APEX2'
_computing_data_reduction 'Bruker SAINT'
_computing_molecular_graphics 'Bruker SHELXTL'
_computing_publication_material 'Bruker SHELXTL'
_computing_structure_refinement 'SHELXL-2018/3 (Sheldrick, 2018)'
_computing_structure_solution 'SHELXT 2014/4 (Sheldrick, 2014)'
_diffrn_ambient_temperature 273(2)
_diffrn_measured_fraction_theta_full 0.997
_diffrn_measured_fraction_theta_max 0.940
_diffrn_measurement_device_type 'Bruker APEX-II CCD'
_diffrn_measurement_method '\f and \w scans'
_diffrn_radiation_type MoK\a
_diffrn_radiation_wavelength 0.71073
_diffrn_reflns_av_R_equivalents 0.0365
_diffrn_reflns_av_unetI/netI 0.0431
_diffrn_reflns_Laue_measured_fraction_full 0.997
_diffrn_reflns_Laue_measured_fraction_max 0.940
_diffrn_reflns_limit_h_max 21
_diffrn_reflns_limit_h_min -21
_diffrn_reflns_limit_k_max 15
_diffrn_reflns_limit_k_min -7
_diffrn_reflns_limit_l_max 25
_diffrn_reflns_limit_l_min -26
_diffrn_reflns_number 11951
_diffrn_reflns_point_group_measured_fraction_full 0.998
_diffrn_reflns_point_group_measured_fraction_max 0.924
_diffrn_reflns_theta_full 25.242
_diffrn_reflns_theta_max 29.782
_diffrn_reflns_theta_min 2.175
_diffrn_standards_number 0
_exptl_absorpt_coefficient_mu 0.078
_exptl_absorpt_correction_T_max 0.92
_exptl_absorpt_correction_T_min 0.91
_exptl_absorpt_correction_type multi-scan
_exptl_absorpt_process_details sadabs
_exptl_crystal_colour colourless
_exptl_crystal_density_diffrn 1.194
_exptl_crystal_density_method 'not measured'
_exptl_crystal_description plane
_exptl_crystal_F_000 1392
_exptl_crystal_size_max 0.120
_exptl_crystal_size_mid 0.110
_exptl_crystal_size_min 0.080
_refine_diff_density_max 0.249
_refine_diff_density_min -0.223
_refine_diff_density_rms 0.040
_refine_ls_abs_structure_details
;
 Flack x determined using 1119 quotients [(I+)-(I-)]/[(I+)+(I-)]
 (Parsons, Flack and Wagner, Acta Cryst. B69 (2013) 249-259).
;
_refine_ls_abs_structure_Flack -0.6(6)
_refine_ls_extinction_method none
_refine_ls_goodness_of_fit_ref 1.022
_refine_ls_hydrogen_treatment constr
_refine_ls_matrix_type full
_refine_ls_number_parameters 251
_refine_ls_number_reflns 4772
_refine_ls_number_restraints 106
_refine_ls_restrained_S_all 1.100
_refine_ls_R_factor_all 0.0768
_refine_ls_R_factor_gt 0.0516
_refine_ls_shift/su_max 0.002
_refine_ls_shift/su_mean 0.000
_refine_ls_structure_factor_coef Fsqd
_refine_ls_weighting_details 'w=1/[\s^2^(Fo^2^)+(0.0847P)^2^+0.0959P] where P=(Fo^2^+2Fc^2^)/3'
_refine_ls_weighting_scheme calc
_refine_ls_wR_factor_gt 0.1332
_refine_ls_wR_factor_ref 0.1506
_reflns_Friedel_coverage 0.780
_reflns_Friedel_fraction_full 1.000
_reflns_Friedel_fraction_max 0.905
_reflns_number_gt 3335
_reflns_number_total 4772
_reflns_threshold_expression 'I > 2\s(I)'
_cod_data_source_file c9ce01286a2.cif
_cod_data_source_block 19
_cod_original_cell_volume 3609.7(17)
_cod_database_code 7239736
_shelx_shelxl_version_number 2018/3
_shelx_space_group_comment
;
The symmetry employed for this shelxl refinement is uniquely defined
by the following loop, which should always be used as a source of
symmetry information in preference to the above space-group names.
They are only intended as comments.
;
_shelx_estimated_absorpt_t_min 0.991
_shelx_estimated_absorpt_t_max 0.994

loop_
_space_group_symop_operation_xyz
'x, y, z'
'-x, -y, z+1/2'
'-x, y, -z+1/2'
'x, -y, -z'
'x+1/2, y+1/2, z'
'-x+1/2, -y+1/2, z+1/2'
'-x+1/2, y+1/2, -z+1/2'
'x+1/2, -y+1/2, -z'

loop_
_atom_site_label
_atom_site_type_symbol
_atom_site_fract_x
_atom_site_fract_y
_atom_site_fract_z
_atom_site_U_iso_or_equiv
_atom_site_adp_type
_atom_site_occupancy
_atom_site_site_symmetry_order
_atom_site_calc_flag
_atom_site_refinement_flags_posn
_atom_site_refinement_flags_adp
_atom_site_refinement_flags_occupancy
_atom_site_disorder_assembly
_atom_site_disorder_group
C1 C 0.36868(16) 0.7343(2) 0.50467(14) 0.0497(6) Uani 1 1 d . . . . .
C2 C 0.28768(18) 0.7011(3) 0.49424(18) 0.0611(7) Uani 1 1 d . . . . .
H2 H 0.261780 0.718242 0.452769 0.073 Uiso 1 1 calc R U . . .
C3 C 0.24455(18) 0.6424(3) 0.5448(2) 0.0657(8) Uani 1 1 d . . . . .
H3 H 0.189235 0.622905 0.537858 0.079 Uiso 1 1 calc R U . . .
C4 C 0.28306(18) 0.6127(3) 0.60532(17) 0.0593(7) Uani 1 1 d . . . . .
H4 H 0.254151 0.569919 0.638050 0.071 Uiso 1 1 calc R U . . .
C6 C 0.40513(15) 0.7118(2) 0.56907(13) 0.0465(6) Uani 1 1 d . . . . .
C5 C 0.36375(16) 0.6452(2) 0.61835(13) 0.0490(6) Uani 1 1 d . . . . .
C7 C 0.4878(3) 0.8808(5) 0.5972(3) 0.0551(15) Uani 0.576(11) 1 d D U P A 1
H7 H 0.484986 0.922627 0.553365 0.066 Uiso 0.576(11) 1 calc R U P A 1
C8 C 0.5863(5) 0.8765(10) 0.6213(6) 0.111(3) Uani 0.576(11) 1 d D U P A 1
H8A H 0.617964 0.834269 0.587844 0.166 Uiso 0.576(11) 1 calc R U P A 1
H8B H 0.590491 0.838351 0.665095 0.166 Uiso 0.576(11) 1 calc R U P A 1
H8C H 0.607349 0.954271 0.625056 0.166 Uiso 0.576(11) 1 calc R U P A 1
C9 C 0.4364(6) 0.9233(8) 0.6358(7) 0.108(3) Uani 0.576(11) 1 d D U P A 1
H9A H 0.387682 0.943501 0.610110 0.163 Uiso 0.576(11) 1 calc R U P A 1
H9B H 0.458994 0.991967 0.656740 0.163 Uiso 0.576(11) 1 calc R U P A 1
H9C H 0.422205 0.868053 0.670809 0.163 Uiso 0.576(11) 1 calc R U P A 1
C7' C 0.5004(6) 0.8396(10) 0.6238(6) 0.078(3) Uani 0.424(11) 1 d D U P A 2
H7' H 0.537092 0.798307 0.655694 0.094 Uiso 0.424(11) 1 calc R U P A 2
C8' C 0.5709(6) 0.9193(9) 0.5862(6) 0.076(3) Uani 0.424(11) 1 d D U P A 2
H8'A H 0.622768 0.878317 0.586034 0.113 Uiso 0.424(11) 1 calc R U P A 2
H8'B H 0.577162 0.991188 0.610766 0.113 Uiso 0.424(11) 1 calc R U P A 2
H8'C H 0.554298 0.935185 0.539791 0.113 Uiso 0.424(11) 1 calc R U P A 2
C9' C 0.4566(8) 0.9008(10) 0.6714(6) 0.087(3) Uani 0.424(11) 1 d D U P A 2
H9'1 H 0.398563 0.895827 0.661091 0.131 Uiso 0.424(11) 1 calc R U P A 2
H9'2 H 0.473736 0.980729 0.670465 0.131 Uiso 0.424(11) 1 calc R U P A 2
H9'3 H 0.466745 0.868987 0.716261 0.131 Uiso 0.424(11) 1 calc R U P A 2
C21 C 0.41024(19) 0.5960(3) 0.67998(14) 0.0560(7) Uani 1 1 d . . . . .
H21A H 0.444826 0.655402 0.700743 0.067 Uiso 1 1 calc R U . . .
H21B H 0.371589 0.567650 0.714296 0.067 Uiso 1 1 calc R U . . .
C10 C 0.42010(19) 0.7832(2) 0.44601(15) 0.0568(7) Uani 1 1 d . . . . .
H10A H 0.384190 0.820678 0.412734 0.068 Uiso 1 1 calc R U . . .
H10B H 0.458675 0.840731 0.463475 0.068 Uiso 1 1 calc R U . . .
C11 C 0.46728(17) 0.6849(2) 0.41194(13) 0.0509(6) Uani 1 1 d . . . . .
C12 C 0.42773(17) 0.6088(2) 0.36686(13) 0.0499(6) Uani 1 1 d . . . . .
C13 C 0.46326(17) 0.5032(2) 0.34739(14) 0.0522(6) Uani 1 1 d . . . . .
C14 C 0.54587(18) 0.4839(3) 0.36336(14) 0.0560(7) Uani 1 1 d . . . . .
H14 H 0.571928 0.416481 0.348200 0.067 Uiso 1 1 calc R U . . .
C15 C 0.58985(18) 0.5645(3) 0.40182(16) 0.0572(7) Uani 1 1 d . . . . .
C16 C 0.54971(19) 0.6611(3) 0.42814(15) 0.0572(7) Uani 1 1 d . . . . .
H16 H 0.578325 0.711207 0.457230 0.069 Uiso 1 1 calc R U . . .
C17 C 0.6783(2) 0.5434(4) 0.4169(2) 0.0806(10) Uani 1 1 d . . . . .
H17 H 0.704723 0.595553 0.446126 0.097 Uiso 1 1 calc R U . . .
C18 C 0.3411(2) 0.6702(3) 0.27435(16) 0.0721(9) Uani 1 1 d . . . . .
H18 H 0.373447 0.616811 0.245699 0.087 Uiso 1 1 calc R U . . .
C19 C 0.2518(3) 0.6595(5) 0.2563(3) 0.1229(19) Uani 1 1 d . . . . .
H19A H 0.234130 0.580642 0.263083 0.184 Uiso 1 1 calc R U . . .
H19B H 0.243912 0.680834 0.209044 0.184 Uiso 1 1 calc R U . . .
H19C H 0.219766 0.710209 0.285137 0.184 Uiso 1 1 calc R U . . .
C20 C 0.3729(3) 0.7920(4) 0.2645(2) 0.0960(12) Uani 1 1 d . . . . .
H20A H 0.429444 0.796369 0.279591 0.144 Uiso 1 1 calc R U . . .
H20B H 0.339723 0.845074 0.290877 0.144 Uiso 1 1 calc R U . . .
H20C H 0.369773 0.812459 0.216716 0.144 Uiso 1 1 calc R U . . .
O2B O 0.71892(18) 0.4643(3) 0.3946(2) 0.1115(11) Uani 1 1 d . . . . .
O3B O 0.34791(12) 0.63485(17) 0.34614(10) 0.0578(5) Uani 1 1 d . . . . .
O1B O 0.48439(11) 0.75017(17) 0.58147(10) 0.0533(5) Uani 1 1 d . . . . .

loop_
_atom_site_aniso_label
_atom_site_aniso_U_11
_atom_site_aniso_U_22
_atom_site_aniso_U_33
_atom_site_aniso_U_23
_atom_site_aniso_U_13
_atom_site_aniso_U_12
C1 0.0589(14) 0.0447(13) 0.0457(13) -0.0062(11) -0.0037(12) 0.0069(11)
C2 0.0582(15) 0.0612(18) 0.0639(18) -0.0088(14) -0.0114(14) 0.0116(13)
C3 0.0451(14) 0.0649(18) 0.087(2) -0.0132(17) -0.0013(14) 0.0037(13)
C4 0.0537(15) 0.0538(16) 0.070(2) -0.0049(14) 0.0153(14) 0.0039(12)
C6 0.0492(13) 0.0432(12) 0.0470(14) -0.0076(10) 0.0028(11) 0.0028(10)
C5 0.0547(14) 0.0437(13) 0.0486(15) -0.0095(10) 0.0080(11) 0.0059(11)
C7 0.064(2) 0.051(2) 0.051(2) 0.0026(18) -0.0033(18) -0.0109(18)
C8 0.092(4) 0.121(5) 0.119(5) -0.018(4) -0.005(4) -0.025(4)
C9 0.106(4) 0.083(4) 0.136(5) -0.021(4) -0.015(4) 0.006(3)
C7' 0.079(3) 0.076(3) 0.080(3) -0.008(2) -0.005(2) -0.003(2)
C8' 0.066(4) 0.073(4) 0.088(5) 0.000(3) 0.003(3) -0.018(3)
C9' 0.103(5) 0.079(4) 0.079(5) -0.017(4) 0.011(4) -0.011(4)
C21 0.0723(18) 0.0540(15) 0.0418(14) -0.0049(11) 0.0039(12) -0.0004(13)
C10 0.0745(17) 0.0478(14) 0.0480(15) 0.0007(11) -0.0069(13) -0.0018(13)
C11 0.0666(16) 0.0470(14) 0.0390(13) 0.0057(10) -0.0018(11) -0.0072(11)
C12 0.0611(16) 0.0517(14) 0.0370(12) 0.0038(11) -0.0025(11) -0.0035(12)
C13 0.0660(15) 0.0534(15) 0.0373(12) 0.0035(10) 0.0026(11) -0.0057(12)
C14 0.0633(16) 0.0565(16) 0.0480(15) 0.0021(12) 0.0093(12) -0.0022(13)
C15 0.0566(15) 0.0615(17) 0.0537(16) 0.0030(12) 0.0045(13) -0.0049(13)
C16 0.0658(17) 0.0557(16) 0.0501(15) 0.0029(12) -0.0013(13) -0.0156(13)
C17 0.066(2) 0.083(2) 0.094(3) 0.003(2) -0.0026(19) -0.0083(18)
C18 0.100(2) 0.0677(19) 0.0491(17) 0.0014(14) -0.0222(16) 0.0116(18)
C19 0.118(3) 0.137(4) 0.114(4) 0.044(4) -0.066(3) -0.021(3)
C20 0.121(3) 0.094(3) 0.074(3) 0.029(2) -0.016(2) -0.007(2)
O2B 0.0724(16) 0.112(3) 0.150(3) -0.017(2) 0.0019(18) 0.0145(16)
O3B 0.0656(11) 0.0611(12) 0.0468(11) 0.0009(8) -0.0101(9) 0.0043(9)
O1B 0.0536(10) 0.0582(11) 0.0481(10) -0.0040(9) -0.0042(8) -0.0036(8)

loop_
_atom_type_symbol
_atom_type_description
_atom_type_scat_dispersion_real
_atom_type_scat_dispersion_imag
_atom_type_scat_source
C C 0.0033 0.0016 'International Tables Vol C Tables 4.2.6.8 and 6.1.1.4'
H H 0.0000 0.0000 'International Tables Vol C Tables 4.2.6.8 and 6.1.1.4'
O O 0.0106 0.0060 'International Tables Vol C Tables 4.2.6.8 and 6.1.1.4'

loop_
_geom_angle_atom_site_label_1
_geom_angle_atom_site_label_2
_geom_angle_atom_site_label_3
_geom_angle
_geom_angle_site_symmetry_1
_geom_angle_site_symmetry_3
C2 C1 C6 118.4(3) . .
C2 C1 C10 120.7(3) . .
C6 C1 C10 120.6(2) . .
C1 C2 C3 120.6(3) . .
C1 C2 H2 119.7 . .
C3 C2 H2 119.7 . .
C4 C3 C2 120.2(3) . .
C4 C3 H3 119.9 . .
C2 C3 H3 119.9 . .
C3 C4 C5 121.2(3) . .
C3 C4 H4 119.4 . .
C5 C4 H4 119.4 . .
O1B C6 C5 120.0(2) . .
O1B C6 C1 119.0(2) . .
C5 C6 C1 120.8(2) . .
C4 C5 C6 118.3(3) . .
C4 C5 C21 120.6(3) . .
C6 C5 C21 120.6(2) . .
C9 C7 O1B 119.4(6) . .
C9 C7 C8 119.2(7) . .
O1B C7 C8 93.5(5) . .
C9 C7 H7 107.8 . .
O1B C7 H7 107.8 . .
C8 C7 H7 107.8 . .
C7 C8 H8A 109.5 . .
C7 C8 H8B 109.5 . .
H8A C8 H8B 109.5 . .
C7 C8 H8C 109.5 . .
H8A C8 H8C 109.5 . .
H8B C8 H8C 109.5 . .
C7 C9 H9A 109.5 . .
C7 C9 H9B 109.5 . .
H9A C9 H9B 109.5 . .
C7 C9 H9C 109.5 . .
H9A C9 H9C 109.5 . .
H9B C9 H9C 109.5 . .
O1B C7' C9' 135.6(9) . .
O1B C7' C8' 106.8(8) . .
C9' C7' C8' 112.1(9) . .
O1B C7' H7' 97.7 . .
C9' C7' H7' 97.7 . .
C8' C7' H7' 97.7 . .
C7' C8' H8'A 109.5 . .
C7' C8' H8'B 109.5 . .
H8'A C8' H8'B 109.5 . .
C7' C8' H8'C 109.5 . .
H8'A C8' H8'C 109.5 . .
H8'B C8' H8'C 109.5 . .
C7' C9' H9'1 109.5 . .
C7' C9' H9'2 109.5 . .
H9'1 C9' H9'2 109.5 . .
C7' C9' H9'3 109.5 . .
H9'1 C9' H9'3 109.5 . .
H9'2 C9' H9'3 109.5 . .
C13 C21 C5 106.2(2) 4_566 .
C13 C21 H21A 110.5 4_566 .
C5 C21 H21A 110.5 . .
C13 C21 H21B 110.5 4_566 .
C5 C21 H21B 110.5 . .
H21A C21 H21B 108.7 . .
C11 C10 C1 109.1(2) . .
C11 C10 H10A 109.9 . .
C1 C10 H10A 109.9 . .
C11 C10 H10B 109.9 . .
C1 C10 H10B 109.9 . .
H10A C10 H10B 108.3 . .
C12 C11 C16 117.1(3) . .
C12 C11 C10 120.9(2) . .
C16 C11 C10 121.8(3) . .
O3B C12 C11 118.3(2) . .
O3B C12 C13 119.5(2) . .
C11 C12 C13 122.0(3) . .
C14 C13 C12 118.3(3) . .
C14 C13 C21 119.9(3) . 4_566
C12 C13 C21 121.1(2) . 4_566
C13 C14 C15 120.4(3) . .
C13 C14 H14 119.8 . .
C15 C14 H14 119.8 . .
C16 C15 C14 119.8(3) . .
C16 C15 C17 120.7(3) . .
C14 C15 C17 119.4(3) . .
C15 C16 C11 121.3(3) . .
C15 C16 H16 119.3 . .
C11 C16 H16 119.3 . .
O2B C17 C15 125.4(4) . .
O2B C17 H17 117.3 . .
C15 C17 H17 117.3 . .
O3B C18 C19 106.0(4) . .
O3B C18 C20 110.9(3) . .
C19 C18 C20 112.2(4) . .
O3B C18 H18 109.2 . .
C19 C18 H18 109.2 . .
C20 C18 H18 109.2 . .
C18 C19 H19A 109.5 . .
C18 C19 H19B 109.5 . .
H19A C19 H19B 109.5 . .
C18 C19 H19C 109.5 . .
H19A C19 H19C 109.5 . .
H19B C19 H19C 109.5 . .
C18 C20 H20A 109.5 . .
C18 C20 H20B 109.5 . .
H20A C20 H20B 109.5 . .
C18 C20 H20C 109.5 . .
H20A C20 H20C 109.5 . .
H20B C20 H20C 109.5 . .
C12 O3B C18 114.2(2) . .
C7' O1B C6 122.2(5) . .
C6 O1B C7 112.5(3) . .

loop_
_geom_bond_atom_site_label_1
_geom_bond_atom_site_label_2
_geom_bond_distance
_geom_bond_site_symmetry_2
C1 C2 1.377(4) .
C1 C6 1.408(4) .
C1 C10 1.518(4) .
C2 C3 1.381(5) .
C2 H2 0.9300 .
C3 C4 1.375(5) .
C3 H3 0.9300 .
C4 C5 1.378(4) .
C4 H4 0.9300 .
C6 O1B 1.374(3) .
C6 C5 1.397(4) .
C5 C21 1.523(4) .
C7 C9 1.221(10) .
C7 O1B 1.533(6) .
C7 C8 1.657(11) .
C7 H7 0.9800 .
C8 H8A 0.9600 .
C8 H8B 0.9600 .
C8 H8C 0.9600 .
C9 H9A 0.9600 .
C9 H9B 0.9600 .
C9 H9C 0.9600 .
C7' O1B 1.343(9) .
C7' C9' 1.360(12) .
C7' C8' 1.634(14) .
C7' H7' 0.9800 .
C8' H8'A 0.9600 .
C8' H8'B 0.9600 .
C8' H8'C 0.9600 .
C9' H9'1 0.9600 .
C9' H9'2 0.9600 .
C9' H9'3 0.9600 .
C21 C13 1.522(4) 4_566
C21 H21A 0.9700 .
C21 H21B 0.9700 .
C10 C11 1.515(4) .
C10 H10A 0.9700 .
C10 H10B 0.9700 .
C11 C12 1.394(4) .
C11 C16 1.394(4) .
C12 O3B 1.382(3) .
C12 C13 1.395(4) .
C13 C14 1.386(4) .
C14 C15 1.387(4) .
C14 H14 0.9300 .
C15 C16 1.384(4) .
C15 C17 1.477(5) .
C16 H16 0.9300 .
C17 O2B 1.202(5) .
C17 H17 0.9300 .
C18 O3B 1.459(4) .
C18 C19 1.488(6) .
C18 C20 1.504(5) .
C18 H18 0.9800 .
C19 H19A 0.9600 .
C19 H19B 0.9600 .
C19 H19C 0.9600 .
C20 H20A 0.9600 .
C20 H20B 0.9600 .
C20 H20C 0.9600 .

loop_
_geom_torsion_atom_site_label_1
_geom_torsion_atom_site_label_2
_geom_torsion_atom_site_label_3
_geom_torsion_atom_site_label_4
_geom_torsion
_geom_torsion_site_symmetry_1
_geom_torsion_site_symmetry_4
C6 C1 C2 C3 -2.8(4) . .
C10 C1 C2 C3 171.2(3) . .
C1 C2 C3 C4 -2.4(5) . .
C2 C3 C4 C5 3.1(5) . .
C2 C1 C6 O1B -176.5(2) . .
C10 C1 C6 O1B 9.5(4) . .
C2 C1 C6 C5 7.5(4) . .
C10 C1 C6 C5 -166.5(2) . .
C3 C4 C5 C6 1.5(4) . .
C3 C4 C5 C21 -170.2(3) . .
O1B C6 C5 C4 177.2(2) . .
C1 C6 C5 C4 -6.9(4) . .
O1B C6 C5 C21 -11.1(3) . .
C1 C6 C5 C21 164.9(2) . .
C4 C5 C21 C13 98.4(3) . 4_566
C6 C5 C21 C13 -73.1(3) . 4_566
C2 C1 C10 C11 -92.7(3) . .
C6 C1 C10 C11 81.2(3) . .
C1 C10 C11 C12 77.3(3) . .
C1 C10 C11 C16 -97.6(3) . .
C16 C11 C12 O3B -175.5(2) . .
C10 C11 C12 O3B 9.3(4) . .
C16 C11 C12 C13 10.4(4) . .
C10 C11 C12 C13 -164.8(2) . .
O3B C12 C13 C14 174.1(2) . .
C11 C12 C13 C14 -11.9(4) . .
O3B C12 C13 C21 -15.8(4) . 4_566
C11 C12 C13 C21 158.3(3) . 4_566
C12 C13 C14 C15 4.3(4) . .
C21 C13 C14 C15 -165.9(3) 4_566 .
C13 C14 C15 C16 4.2(4) . .
C13 C14 C15 C17 -178.7(3) . .
C14 C15 C16 C11 -5.7(4) . .
C17 C15 C16 C11 177.2(3) . .
C12 C11 C16 C15 -1.5(4) . .
C10 C11 C16 C15 173.7(3) . .
C16 C15 C17 O2B -177.4(4) . .
C14 C15 C17 O2B 5.5(6) . .
C11 C12 O3B C18 109.5(3) . .
C13 C12 O3B C18 -76.3(3) . .
C19 C18 O3B C12 163.3(4) . .
C20 C18 O3B C12 -74.7(4) . .
C9' C7' O1B C6 13(2) . .
C8' C7' O1B C6 -137.4(7) . .
C5 C6 O1B C7' -76.1(8) . .
C1 C6 O1B C7' 107.8(8) . .
C5 C6 O1B C7 -106.4(3) . .
C1 C6 O1B C7 77.5(4) . .
C9 C7 O1B C6 43.6(8) . .
C8 C7 O1B C6 170.2(5) . .
